data_2101854
loop_
_publ_author_name
'Bolzan, A. A.'
'Fong, C.'
'Kennedy, B. J.'
'Howard, C. J.'

_publ_section_title
;
 Structural Studies of Rutile-Type Metal Dioxides
;
_journal_issue 3
_journal_name_full 'Acta Crystallographica Section B'
_journal_page_first 373
_journal_page_last 380
_journal_paper_doi 10.1107/S0108768197001468
_journal_volume 53
_journal_year 1997
_chemical_formula_sum 'Ir O2'
_symmetry_cell_setting tetragonal
_symmetry_space_group_name_Hall '-P 4n 2n'
_symmetry_space_group_name_H-M 'P 42/m n m'
_cell_angle_alpha 90.0
_cell_angle_beta 90.0
_cell_angle_gamma 90.0
_cell_formula_units_Z 2
_cell_length_a 4.5051(3)
_cell_length_b 4.5051(3)
_cell_length_c 3.1586(2)
_cell_volume 64.107(7)
_diffrn_radiation_probe neutron
_diffrn_radiation_type neutron
_diffrn_radiation_wavelength 1.372
_cod_data_source_file br0044.cif
_cod_data_source_block br0044d
_cod_original_formula_sum 'Ir1 O2'
_cod_database_code 2101854
_database_code_amcsd 0019243

loop_
_atom_site_aniso_label
_atom_site_aniso_U_11
_atom_site_aniso_U_22
_atom_site_aniso_U_33
_atom_site_aniso_U_12
_atom_site_aniso_U_13
_atom_site_aniso_U_23
Ir 0.01100 0.01100 0.00640 0.00040 0.00000 0.00000
O 0.01210 0.00000 0.00700 0.00290 0.00000 0.00000

loop_
_atom_site_label
_atom_site_fract_x
_atom_site_fract_y
_atom_site_fract_z
Ir .0 .0 .0
O .3077(3) .3077(3) .0

loop_
_cod_related_entry_id
_cod_related_entry_database
_cod_related_entry_code
1 ChemSpider 10605808
2 AMCSD 0019243
